data_2215831
loop_
_publ_author_name
'Qiao-Chu Zhang'
'Zhan Shu'
'Liang Shen'
'Qi Wang'
'Zhi-Min Jin'

_publ_section_title
;
 A second polymorph of 1-(carboxymethyl)-5-fluorouracil
;
_journal_coeditor_code CF2143
_journal_issue 11
_journal_name_full 'Acta Crystallographica Section E'
_journal_page_first o4214
_journal_page_last o4214
_journal_paper_doi 10.1107/S1600536807046454
_journal_volume 63
_journal_year 2007
_chemical_formula_iupac 'C6 H5 F N2 O4'
_chemical_formula_moiety 'C6 H5 F N2 O4'
_chemical_formula_sum 'C6 H5 F N2 O4'
_chemical_formula_weight 188.12
_chemical_name_common
;
1-(carboxymethyl)-5-fluorouracil
;
_chemical_name_systematic
;
5-fluoro-2,4,-dioxo-1,2,3,4-tetrahydropyrimidine-1-acetic acid
;
_space_group_IT_number 7
_symmetry_cell_setting monoclinic
_symmetry_space_group_name_Hall 'P -2yc'
_symmetry_space_group_name_H-M 'P 1 c 1'
_atom_sites_solution_hydrogens geom
_atom_sites_solution_primary direct
_atom_sites_solution_secondary difmap
_audit_creation_method SHELXL-97
_cell_angle_alpha 90.00
_cell_angle_beta 92.218(9)
_cell_angle_gamma 90.00
_cell_formula_units_Z 2
_cell_length_a 6.809(4)
_cell_length_b 4.840(3)
_cell_length_c 11.946(7)
_cell_measurement_reflns_used 792
_cell_measurement_temperature 298(2)
_cell_measurement_theta_max 24.86
_cell_measurement_theta_min 2.99
_cell_volume 393.4(4)
_computing_cell_refinement 'SAINT (Bruker, 2002)'
_computing_data_collection 'SMART (Bruker, 2002)'
_computing_data_reduction 'SAINT (Bruker, 2002)'
_computing_molecular_graphics 'SHELXTL (Bruker, 2002)'
_computing_publication_material 'SHELXTL (Bruker, 2002)'
_computing_structure_refinement 'SHELXTL (Bruker, 2002)'
_computing_structure_solution 'SHELXTL (Bruker, 2002)'
_diffrn_ambient_temperature 298(2)
_diffrn_measured_fraction_theta_full 0.994
_diffrn_measured_fraction_theta_max 0.994
_diffrn_measurement_device_type 'Bruker APEX area-detector'
_diffrn_measurement_method '\f and \w'
_diffrn_radiation_monochromator graphite
_diffrn_radiation_source 'fine-focus sealed tube'
_diffrn_radiation_type MoK\a
_diffrn_radiation_wavelength 0.71073
_diffrn_reflns_av_R_equivalents 0.0500
_diffrn_reflns_av_sigmaI/netI 0.0410
_diffrn_reflns_limit_h_max 8
_diffrn_reflns_limit_h_min -8
_diffrn_reflns_limit_k_max 5
_diffrn_reflns_limit_k_min -5
_diffrn_reflns_limit_l_max 10
_diffrn_reflns_limit_l_min -14
_diffrn_reflns_number 1810
_diffrn_reflns_theta_full 25.02
_diffrn_reflns_theta_max 25.02
_diffrn_reflns_theta_min 2.99
_diffrn_standards_number 0
_exptl_absorpt_coefficient_mu 0.149
_exptl_absorpt_correction_T_max 0.9837
_exptl_absorpt_correction_T_min 0.9651
_exptl_absorpt_correction_type multi-scan
_exptl_absorpt_process_details '(SADABS; Bruker, 2002)'
_exptl_crystal_colour Colorless
_exptl_crystal_density_diffrn 1.588
_exptl_crystal_density_method 'not measured'
_exptl_crystal_description Prism
_exptl_crystal_F_000 192
_exptl_crystal_size_max 0.24
_exptl_crystal_size_mid 0.15
_exptl_crystal_size_min 0.06
_refine_diff_density_max 0.312
_refine_diff_density_min -0.247
_refine_ls_extinction_method none
_refine_ls_goodness_of_fit_ref 1.009
_refine_ls_hydrogen_treatment constr
_refine_ls_matrix_type full
_refine_ls_number_parameters 78
_refine_ls_number_reflns 686
_refine_ls_number_restraints 2
_refine_ls_restrained_S_all 1.007
_refine_ls_R_factor_all 0.0729
_refine_ls_R_factor_gt 0.0670
_refine_ls_shift/su_max 0.000
_refine_ls_shift/su_mean 0.000
_refine_ls_structure_factor_coef Fsqd
_refine_ls_weighting_details 'calc w=1/[\s^2^(Fo^2^)+(0.1506P)^2^+0.4386P] where P=(Fo^2^+2Fc^2^)/3'
_refine_ls_weighting_scheme calc
_refine_ls_wR_factor_gt 0.1978
_refine_ls_wR_factor_ref 0.2034
_reflns_number_gt 651
_reflns_number_total 686
_reflns_threshold_expression I>2\s(I)
_cod_data_source_file cf2143.cif
_cod_data_source_block I
_cod_depositor_comments
;
The following automatic conversions were performed:
'_symmetry_cell_setting' value 'Monoclinic' changed to 'monoclinic'
according to '/home/saulius/struct/CIF-dictionaries/cif_core.dic'
dictionary named 'cif_core.dic' version 2.4.1 from 2010-06-29.

Automatic conversion script
Id: cif_fix_enum 1527 2010-12-29 10:47:43Z saulius 

The following automatic conversions were performed:

'_symmetry_cell_setting' value 'Monoclinic' changed to 'monoclinic'
according to /home/saulius/struct/CIF-dictionaries/cif_core.dic
dictionary named 'cif_core.dic' version 2.4.1 from 2010-06-29.

Automatic conversion script
Id: cif_fix_values 1715 2011-07-08 13:25:40Z adriana 
;
_cod_original_sg_symbol_H-M 'P c'
_cod_database_code 2215831
_cod_database_fobs_code 2215831

loop_
_symmetry_equiv_pos_as_xyz
'x, y, z'
'x, -y, z+1/2'

loop_
_atom_site_type_symbol
_atom_site_label
_atom_site_fract_x
_atom_site_fract_y
_atom_site_fract_z
_atom_site_U_iso_or_equiv
_atom_site_adp_type
_atom_site_calc_flag
_atom_site_refinement_flags
_atom_site_occupancy
F F1 -0.0373(7) -0.2785(12) 0.8215(5) 0.0534(15) Uani d . 1
O O1 0.5896(8) 0.3756(13) 0.8203(5) 0.0409(15) Uani d . 1
O O2 0.0272(8) 0.1213(12) 0.9853(4) 0.0406(15) Uani d . 1
O O3 0.3896(7) 0.3555(11) 0.5663(4) 0.0336(14) Uani d . 1
O O4 0.6827(13) 0.2288(18) 0.5011(8) 0.076(2) Uani d . 1
H H4 0.6498 0.3303 0.4488 0.114 Uiso calc R 1
N N1 0.4205(8) 0.0178(12) 0.7466(5) 0.0251(14) Uani d . 1
N N2 0.3075(8) 0.2427(15) 0.9007(5) 0.0272(14) Uani d . 1
H H2 0.3254 0.3686 0.9508 0.033 Uiso calc R 1
C C1 0.4518(11) 0.2258(15) 0.8224(6) 0.0277(17) Uani d . 1
C C2 0.1388(10) 0.0870(15) 0.9099(6) 0.0300(18) Uani d . 1
C C3 0.1195(10) -0.1137(16) 0.8207(5) 0.0286(17) Uani d . 1
C C4 0.2555(12) -0.1477(16) 0.7452(6) 0.0350(19) Uani d . 1
H H4A 0.2393 -0.2841 0.6908 0.042 Uiso calc R 1
C C5 0.5662(11) -0.0101(16) 0.6602(6) 0.0324(19) Uani d . 1
H H5A 0.5543 -0.1913 0.6259 0.039 Uiso calc R 1
H H5B 0.6973 0.0056 0.6945 0.039 Uiso calc R 1
C C6 0.5375(10) 0.2102(15) 0.5711(5) 0.0240(16) Uani d . 1

loop_
_atom_site_aniso_label
_atom_site_aniso_U_11
_atom_site_aniso_U_22
_atom_site_aniso_U_33
_atom_site_aniso_U_12
_atom_site_aniso_U_13
_atom_site_aniso_U_23
F1 0.048(3) 0.054(3) 0.060(3) -0.027(3) 0.017(2) -0.020(3)
O1 0.040(3) 0.039(3) 0.044(3) -0.018(3) 0.010(3) -0.007(3)
O2 0.038(3) 0.045(3) 0.041(3) -0.012(3) 0.021(3) -0.012(3)
O3 0.033(3) 0.031(3) 0.037(3) 0.010(3) 0.011(2) 0.009(2)
O4 0.089(6) 0.071(5) 0.072(5) 0.012(5) 0.033(4) 0.023(4)
N1 0.027(3) 0.026(3) 0.024(3) 0.000(3) 0.005(2) -0.001(3)
N2 0.034(3) 0.027(3) 0.022(3) -0.009(3) 0.007(2) -0.006(2)
C1 0.035(4) 0.023(4) 0.026(4) -0.001(4) 0.004(3) -0.001(3)
C2 0.024(4) 0.031(4) 0.036(4) -0.004(4) 0.005(3) 0.006(3)
C3 0.034(4) 0.030(4) 0.021(3) -0.008(3) 0.003(3) -0.002(3)
C4 0.055(5) 0.022(4) 0.028(4) -0.007(4) 0.000(4) -0.001(3)
C5 0.044(5) 0.020(4) 0.034(4) 0.002(3) 0.005(3) 0.003(3)
C6 0.028(4) 0.025(3) 0.020(3) 0.006(4) 0.009(3) -0.007(3)

loop_
_atom_type_symbol
_atom_type_description
_atom_type_scat_dispersion_real
_atom_type_scat_dispersion_imag
_atom_type_scat_source
C C 0.0033 0.0016 'International Tables Vol C Tables 4.2.6.8 and 6.1.1.4'
H H 0.0000 0.0000 'International Tables Vol C Tables 4.2.6.8 and 6.1.1.4'
N N 0.0061 0.0033 'International Tables Vol C Tables 4.2.6.8 and 6.1.1.4'
O O 0.0106 0.0060 'International Tables Vol C Tables 4.2.6.8 and 6.1.1.4'
F F 0.0171 0.0103 'International Tables Vol C Tables 4.2.6.8 and 6.1.1.4'

loop_
_geom_angle_atom_site_label_1
_geom_angle_atom_site_label_2
_geom_angle_atom_site_label_3
_geom_angle
C6 O4 H4 109.5
C1 N1 C4 122.9(6)
C1 N1 C5 116.3(6)
C4 N1 C5 120.7(6)
C2 N2 C1 129.5(7)
C2 N2 H2 115.3
C1 N2 H2 115.3
O1 C1 N1 122.7(7)
O1 C1 N2 124.1(7)
N1 C1 N2 113.2(6)
O2 C2 N2 122.1(7)
O2 C2 C3 126.8(6)
N2 C2 C3 111.1(6)
C4 C3 F1 120.7(6)
C4 C3 C2 122.6(7)
F1 C3 C2 116.5(6)
C3 C4 N1 120.6(7)
C3 C4 H4A 119.7
N1 C4 H4A 119.7
N1 C5 C6 111.0(6)
N1 C5 H5A 109.4
C6 C5 H5A 109.4
N1 C5 H5B 109.4
C6 C5 H5B 109.4
H5A C5 H5B 108.0
O3 C6 O4 124.3(7)
O3 C6 C5 121.3(6)
O4 C6 C5 114.4(7)

loop_
_geom_bond_atom_site_label_1
_geom_bond_atom_site_label_2
_geom_bond_distance
F1 C3 1.333(9)
O1 C1 1.187(9)
O2 C2 1.212(9)
O3 C6 1.227(8)
O4 C6 1.322(11)
O4 H4 0.820
N1 C1 1.365(10)
N1 C4 1.379(10)
N1 C5 1.465(8)
N2 C2 1.382(10)
N2 C1 1.385(10)
N2 H2 0.860
C2 C3 1.445(10)
C3 C4 1.328(11)
C4 H4A 0.930
C5 C6 1.515(10)
C5 H5A 0.970
C5 H5B 0.970

loop_
_geom_hbond_atom_site_label_D
_geom_hbond_atom_site_label_H
_geom_hbond_atom_site_label_A
_geom_hbond_site_symmetry_A
_geom_hbond_distance_DH
_geom_hbond_distance_HA
_geom_hbond_distance_DA
_geom_hbond_angle_DHA
N2 H2 O3 2_565 0.86 1.96 2.815(8) 175.1
O4 H4 O1 2_564 0.82 2.12 2.938(10) 173.5
C5 H5A O3 1_545 0.97 2.55 3.468(7) 157.5
C4 H4A O3 1_545 0.93 2.53 3.367(7) 149.2

loop_
_cod_related_entry_id
_cod_related_entry_database
_cod_related_entry_code
1 ChemSpider 1153001
